data_2022319
loop_
_publ_author_name
'McKee, Vickie'
'Kose, Muhammet'

_publ_section_title
;
 Manganese(II) complexes derived from acyclic ligands having flexible
 alcohol arms: structural chracterization and SOD and catalase mimetic
 studies
;
_journal_coeditor_code JX3060
_journal_issue 2
_journal_name_full 'Acta Crystallographica Section C'
_journal_page_first 100
_journal_page_last 110
_journal_paper_doi 10.1107/S2053229621000395
_journal_volume 77
_journal_year 2021
_chemical_formula_iupac '[Mn Cl2 (C15 H23 N3 O2) (H2 O)], 0.3H2 O'
_chemical_formula_moiety 'C15 H25.60 Cl2 Mn N3 O3.30, 0.3(H2 O1)'
_chemical_formula_sum 'C15 H25.6 Cl2 Mn N3 O3.3'
_chemical_formula_weight 426.62
_chemical_name_systematic
'aquadichlorido{2,2'-dimethyl-2,2'-[(pyridine-2,6-diyl)bis(nitrilomethanylylidene)]bis(propan-1-ol)}manganese(II) 0.3-hydrate'
_space_group_crystal_system monoclinic
_space_group_IT_number 14
_space_group_name_Hall '-P 2ybc'
_space_group_name_H-M_alt 'P 1 21/c 1'
_atom_sites_solution_hydrogens mixed
_atom_sites_solution_primary direct
_atom_sites_solution_secondary difmap
_audit_creation_method SHELXL-2018/3
_cell_angle_alpha 90
_cell_angle_beta 112.4260(10)
_cell_angle_gamma 90
_cell_formula_units_Z 4
_cell_length_a 14.4544(6)
_cell_length_b 8.6208(4)
_cell_length_c 16.9691(7)
_cell_measurement_reflns_used 7733
_cell_measurement_temperature 150(2)
_cell_measurement_theta_max 28.90
_cell_measurement_theta_min 2.46
_cell_volume 1954.58(15)
_computing_cell_refinement
;
SAINT (Bruker, 1998)
;
_computing_data_collection
;
APEX2 (Bruker, 1998)
;
_computing_data_reduction
;
SAINT (Bruker, 1998)
;
_computing_molecular_graphics
;
SHELXTL (Sheldrick, 2008)
;
_computing_publication_material
;
SHELXTL (Sheldrick, 2008)
;
_computing_structure_refinement
;
SHELXL2014 (Sheldrick, 2015)
;
_computing_structure_solution
;
SHELXS97 (Sheldrick, 2008)
;
_diffrn_ambient_temperature 150(2)
_diffrn_measured_fraction_theta_full 1.000
_diffrn_measured_fraction_theta_max 0.999
_diffrn_measurement_device_type 'Bruker APEXII CCD'
_diffrn_measurement_method '\w rotation with narrow frames'
_diffrn_radiation_monochromator graphite
_diffrn_radiation_type MoK\a
_diffrn_radiation_wavelength 0.71073
_diffrn_reflns_av_R_equivalents 0.0238
_diffrn_reflns_av_unetI/netI 0.0217
_diffrn_reflns_limit_h_max 19
_diffrn_reflns_limit_h_min -19
_diffrn_reflns_limit_k_max 11
_diffrn_reflns_limit_k_min -11
_diffrn_reflns_limit_l_max 23
_diffrn_reflns_limit_l_min -23
_diffrn_reflns_number 20073
_diffrn_reflns_theta_full 25.242
_diffrn_reflns_theta_max 28.928
_diffrn_reflns_theta_min 1.524
_diffrn_source 'fine-focus sealed tube'
_exptl_absorpt_coefficient_mu 0.968
_exptl_absorpt_correction_T_max 0.7458
_exptl_absorpt_correction_T_min 0.6532
_exptl_absorpt_correction_type multi-scan
_exptl_absorpt_process_details
;
(SADABS; Bruker, 2009)
;
_exptl_crystal_colour yellow
_exptl_crystal_density_diffrn 1.450
_exptl_crystal_description trigonal
_exptl_crystal_F_000 888
_exptl_crystal_size_max 0.31
_exptl_crystal_size_mid 0.25
_exptl_crystal_size_min 0.24
_refine_diff_density_max 0.489
_refine_diff_density_min -0.453
_refine_ls_extinction_method none
_refine_ls_goodness_of_fit_ref 1.051
_refine_ls_hydrogen_treatment mixed
_refine_ls_matrix_type full
_refine_ls_number_parameters 249
_refine_ls_number_reflns 5164
_refine_ls_number_restraints 6
_refine_ls_restrained_S_all 1.051
_refine_ls_R_factor_all 0.0351
_refine_ls_R_factor_gt 0.0293
_refine_ls_shift/su_max 0.001
_refine_ls_shift/su_mean 0.000
_refine_ls_structure_factor_coef Fsqd
_refine_ls_weighting_details 'w=1/[\s^2^(Fo^2^)+(0.0361P)^2^+0.8413P] where P=(Fo^2^+2Fc^2^)/3'
_refine_ls_weighting_scheme calc
_refine_ls_wR_factor_gt 0.0728
_refine_ls_wR_factor_ref 0.0758
_reflns_number_gt 4487
_reflns_number_total 5164
_reflns_threshold_expression 'I > 2\s(I)'
_cod_data_source_file jx3060sup1.cif
_cod_data_source_block 6
_cod_depositor_comments 'Adding full bibliography for 2022315--2022321.cif.'
_cod_original_sg_symbol_H-M 'P 21/c'
_cod_original_formula_sum 'C15 H25.60 Cl2 Mn N3 O3.30'
_cod_database_code 2022319
_cod_database_fobs_code 2022319
_shelx_space_group_comment
;
The symmetry employed for this shelxl refinement is uniquely defined
by the following loop, which should always be used as a source of
symmetry information in preference to the above space-group names.
They are only intended as comments.
;

loop_
_space_group_symop_operation_xyz
'x, y, z'
'-x, y+1/2, -z+1/2'
'-x, -y, -z'
'x, -y-1/2, z-1/2'

loop_
_atom_site_type_symbol
_atom_site_label
_atom_site_fract_x
_atom_site_fract_y
_atom_site_fract_z
_atom_site_U_iso_or_equiv
_atom_site_adp_type
_atom_site_calc_flag
_atom_site_occupancy
_atom_site_disorder_assembly
_atom_site_disorder_group
Mn Mn1 0.29062(2) 0.64380(2) 0.36981(2) 0.01581(6) Uani d 1 . .
N N1 0.36598(9) 0.80218(14) 0.29540(8) 0.0169(2) Uani d 1 . .
N N2 0.21753(9) 0.59382(14) 0.23256(7) 0.0166(2) Uani d 1 . .
N N3 0.16139(9) 0.45566(14) 0.34874(8) 0.0179(2) Uani d 1 . .
Cl Cl1 0.16715(3) 0.85961(4) 0.35996(2) 0.02476(9) Uani d 1 . .
Cl Cl2 0.38919(3) 0.66426(4) 0.52141(2) 0.02183(8) Uani d 1 . .
O O2 0.03633(10) 0.62641(15) 0.41362(10) 0.0369(3) Uani d 1 . .
H H2 0.0627(19) 0.683(3) 0.3894(16) 0.055 Uiso d 1 . .
C C2 0.44489(11) 0.92131(17) 0.33305(9) 0.0205(3) Uani d 0.75 A 1
C C1 0.4059(2) 1.0275(3) 0.3876(2) 0.0219(5) Uani d 0.75 A 1
H H1A 0.386627 0.962404 0.426928 0.026 Uiso calc 0.75 A 1
H H1B 0.460607 1.097251 0.422565 0.026 Uiso calc 0.75 A 1
O O1 0.32182(13) 1.1191(2) 0.33664(11) 0.0327(4) Uiso d 0.75 A 1
H H1C 0.273(2) 1.070(4) 0.3403(19) 0.049 Uiso d 0.75 B 1
C C2' 0.44489(11) 0.92131(17) 0.33305(9) 0.0205(3) Uani d 0.25 A 2
C C1' 0.4037(9) 1.0514(11) 0.3676(6) 0.026(3) Uiso d 0.25 A 2
H H1'A 0.362271 1.007065 0.397023 0.031 Uiso calc 0.25 A 2
H H1'B 0.460160 1.107285 0.410864 0.031 Uiso calc 0.25 A 2
O O1' 0.3451(4) 1.1595(5) 0.3063(3) 0.0297(10) Uiso d 0.25 A 2
H H1'C 0.288416 1.116028 0.286890 0.045 Uiso d 0.25 A 2
C C3 0.47353(17) 1.0119(3) 0.26930(12) 0.0464(5) Uani d 1 . .
H H3A 0.525704 1.087393 0.299577 0.070 Uiso calc 1 A 1
H H3B 0.498785 0.940443 0.237243 0.070 Uiso calc 1 A 1
H H3C 0.414628 1.066575 0.229822 0.070 Uiso calc 1 A 1
C C4 0.53581(13) 0.8372(2) 0.39624(12) 0.0322(4) Uani d 1 . .
H H4A 0.589972 0.911826 0.422708 0.048 Uiso calc 1 A 1
H H4B 0.517687 0.788002 0.440419 0.048 Uiso calc 1 A 1
H H4C 0.558179 0.757685 0.366167 0.048 Uiso calc 1 A 1
C C5 0.32945(11) 0.78059(16) 0.21517(9) 0.0183(3) Uani d 1 . .
H H5 0.352821 0.840116 0.179394 0.022 Uiso calc 1 . .
C C6 0.25067(10) 0.66285(15) 0.17782(9) 0.0168(3) Uani d 1 . .
C C7 0.21356(11) 0.62538(17) 0.09154(9) 0.0201(3) Uani d 1 . .
H H7 0.238587 0.674746 0.053669 0.024 Uiso calc 1 . .
C C8 0.13893(11) 0.51384(17) 0.06242(9) 0.0217(3) Uani d 1 . .
H H8 0.111283 0.486932 0.003699 0.026 Uiso calc 1 . .
C C9 0.10488(11) 0.44185(17) 0.11924(9) 0.0221(3) Uani d 1 . .
H H9 0.054280 0.364583 0.100347 0.027 Uiso calc 1 . .
C C10 0.14649(10) 0.48533(16) 0.20466(9) 0.0182(3) Uani d 1 . .
C C11 0.11605(11) 0.41648(17) 0.27111(9) 0.0209(3) Uani d 1 . .
H H11 0.062901 0.343383 0.255835 0.025 Uiso calc 1 . .
C C12 0.13193(11) 0.38812(17) 0.41615(9) 0.0204(3) Uani d 1 . .
C C13 0.03987(12) 0.2834(2) 0.38356(11) 0.0308(4) Uani d 1 . .
H H13A -0.016285 0.340163 0.341913 0.046 Uiso calc 1 . .
H H13B 0.022229 0.251232 0.431456 0.046 Uiso calc 1 . .
H H13C 0.054566 0.191439 0.356389 0.046 Uiso calc 1 . .
C C14 0.22302(12) 0.3001(2) 0.47681(11) 0.0274(3) Uani d 1 . .
H H14A 0.233413 0.206344 0.448537 0.041 Uiso calc 1 . .
H H14B 0.211681 0.270895 0.528227 0.041 Uiso calc 1 . .
H H14C 0.282388 0.366455 0.492572 0.041 Uiso calc 1 . .
C C15 0.11365(12) 0.52586(19) 0.46560(10) 0.0269(3) Uani d 1 . .
H H15A 0.095680 0.486025 0.512622 0.032 Uiso calc 1 . .
H H15B 0.176439 0.585943 0.491267 0.032 Uiso calc 1 . .
O O3 0.38394(9) 0.43908(14) 0.36572(8) 0.0278(2) Uani d 1 . .
H H3D 0.3611(17) 0.353(3) 0.3506(15) 0.042 Uiso d 1 . .
H H3E 0.4422(18) 0.429(3) 0.3975(14) 0.042 Uiso d 1 . .
O O4 0.1621(3) 1.0443(6) 0.2059(3) 0.0395(11) Uani d 0.3 . .
H H4D 0.110(3) 1.078(9) 0.171(4) 0.059 Uiso d 0.3 . .
H H4E 0.156(5) 1.006(9) 0.247(3) 0.059 Uiso d 0.3 . .

loop_
_atom_site_aniso_label
_atom_site_aniso_U_11
_atom_site_aniso_U_22
_atom_site_aniso_U_33
_atom_site_aniso_U_12
_atom_site_aniso_U_13
_atom_site_aniso_U_23
Mn1 0.01677(11) 0.01679(11) 0.01403(11) -0.00103(8) 0.00606(8) -0.00120(8)
N1 0.0174(5) 0.0157(5) 0.0194(6) -0.0015(4) 0.0088(5) -0.0019(4)
N2 0.0173(5) 0.0167(5) 0.0159(5) -0.0017(4) 0.0065(4) -0.0015(4)
N3 0.0172(5) 0.0179(6) 0.0195(6) -0.0002(4) 0.0082(5) 0.0015(5)
Cl1 0.02438(18) 0.02311(18) 0.02712(19) 0.00536(13) 0.01020(14) -0.00029(14)
Cl2 0.01981(16) 0.02832(18) 0.01591(16) 0.00068(13) 0.00520(12) -0.00165(13)
O2 0.0330(7) 0.0328(7) 0.0543(8) 0.0097(5) 0.0272(6) 0.0108(6)
C2 0.0209(7) 0.0211(7) 0.0204(7) -0.0067(6) 0.0089(6) -0.0048(5)
C1 0.0250(12) 0.0184(11) 0.0219(14) -0.0041(9) 0.0085(11) -0.0057(11)
C2' 0.0209(7) 0.0211(7) 0.0204(7) -0.0067(6) 0.0089(6) -0.0048(5)
C3 0.0540(12) 0.0554(13) 0.0307(9) -0.0363(10) 0.0170(9) -0.0038(9)
C4 0.0232(8) 0.0331(9) 0.0344(9) -0.0019(7) 0.0043(7) -0.0080(7)
C5 0.0207(7) 0.0173(6) 0.0191(7) -0.0017(5) 0.0099(5) -0.0009(5)
C6 0.0184(6) 0.0161(6) 0.0161(6) 0.0008(5) 0.0068(5) 0.0000(5)
C7 0.0232(7) 0.0203(7) 0.0170(7) 0.0020(5) 0.0079(5) 0.0004(5)
C8 0.0256(7) 0.0221(7) 0.0149(6) 0.0002(6) 0.0050(6) -0.0033(5)
C9 0.0220(7) 0.0214(7) 0.0206(7) -0.0035(6) 0.0054(6) -0.0038(6)
C10 0.0174(6) 0.0177(6) 0.0187(7) -0.0011(5) 0.0059(5) -0.0006(5)
C11 0.0198(7) 0.0197(7) 0.0231(7) -0.0051(5) 0.0081(6) -0.0014(6)
C12 0.0197(7) 0.0211(7) 0.0217(7) -0.0026(5) 0.0095(6) 0.0027(6)
C13 0.0276(8) 0.0338(9) 0.0301(9) -0.0104(7) 0.0101(7) 0.0053(7)
C14 0.0264(8) 0.0261(8) 0.0289(8) 0.0004(6) 0.0094(6) 0.0086(6)
C15 0.0300(8) 0.0284(8) 0.0280(8) 0.0013(6) 0.0176(7) 0.0025(6)
O3 0.0227(6) 0.0272(6) 0.0295(6) 0.0065(5) 0.0054(5) -0.0030(5)
O4 0.028(2) 0.048(3) 0.031(2) -0.0131(19) -0.0024(17) 0.020(2)

loop_
_atom_type_symbol
_atom_type_description
_atom_type_scat_dispersion_real
_atom_type_scat_dispersion_imag
_atom_type_scat_source
C C 0.0033 0.0016 'International Tables Vol C Tables 4.2.6.8 and 6.1.1.4'
H H 0.0000 0.0000 'International Tables Vol C Tables 4.2.6.8 and 6.1.1.4'
N N 0.0061 0.0033 'International Tables Vol C Tables 4.2.6.8 and 6.1.1.4'
O O 0.0106 0.0060 'International Tables Vol C Tables 4.2.6.8 and 6.1.1.4'
Cl Cl 0.1484 0.1585 'International Tables Vol C Tables 4.2.6.8 and 6.1.1.4'
Mn Mn 0.3368 0.7283 'International Tables Vol C Tables 4.2.6.8 and 6.1.1.4'

loop_
_geom_angle_atom_site_label_1
_geom_angle_atom_site_label_2
_geom_angle_atom_site_label_3
_geom_angle_site_symmetry_1
_geom_angle_site_symmetry_3
_geom_angle
_geom_angle_publ_flag
N2 Mn1 O3 . . 82.21(4) ?
N2 Mn1 N1 . . 71.58(4) ?
O3 Mn1 N1 . . 91.87(4) ?
N2 Mn1 N3 . . 71.18(4) ?
O3 Mn1 N3 . . 84.63(5) ?
N1 Mn1 N3 . . 142.73(4) ?
N2 Mn1 Cl2 . . 170.67(3) ?
O3 Mn1 Cl2 . . 88.46(3) ?
N1 Mn1 Cl2 . . 108.52(3) ?
N3 Mn1 Cl2 . . 108.46(3) ?
N2 Mn1 Cl1 . . 91.84(3) ?
O3 Mn1 Cl1 . . 172.95(4) ?
N1 Mn1 Cl1 . . 89.84(3) ?
N3 Mn1 Cl1 . . 89.88(3) ?
Cl2 Mn1 Cl1 . . 97.486(14) ?
C5 N1 C2' . . 119.89(12) ?
C5 N1 C2 . . 119.89(12) ?
C5 N1 Mn1 . . 113.31(9) ?
C2' N1 Mn1 . . 126.76(9) ?
C2 N1 Mn1 . . 126.76(9) ?
C10 N2 C6 . . 119.78(12) ?
C10 N2 Mn1 . . 120.39(9) ?
C6 N2 Mn1 . . 119.57(9) ?
C11 N3 C12 . . 120.53(12) ?
C11 N3 Mn1 . . 113.49(9) ?
C12 N3 Mn1 . . 125.98(9) ?
N1 C2 C3 . . 115.06(13) ?
N1 C2 C4 . . 106.72(12) ?
C3 C2 C4 . . 110.51(15) ?
N1 C2 C1 . . 105.69(14) ?
C3 C2 C1 . . 112.46(18) ?
C4 C2 C1 . . 105.80(17) ?
O1 C1 C2 . . 112.5(2) ?
N1 C2' C1' . . 109.4(5) ?
N1 C2' C3 . . 115.06(13) ?
C1' C2' C3 . . 98.8(4) ?
N1 C2' C4 . . 106.72(12) ?
C1' C2' C4 . . 116.6(4) ?
C3 C2' C4 . . 110.51(15) ?
O1' C1' C2' . . 115.1(7) ?
N1 C5 C6 . . 119.83(13) ?
N2 C6 C7 . . 122.10(13) ?
N2 C6 C5 . . 115.49(12) ?
C7 C6 C5 . . 122.42(13) ?
C8 C7 C6 . . 118.09(13) ?
C9 C8 C7 . . 119.79(13) ?
C8 C9 C10 . . 118.49(13) ?
N2 C10 C9 . . 121.75(13) ?
N2 C10 C11 . . 114.98(12) ?
C9 C10 C11 . . 123.28(13) ?
N3 C11 C10 . . 119.74(13) ?
N3 C12 C13 . . 114.82(12) ?
N3 C12 C14 . . 106.70(12) ?
C13 C12 C14 . . 110.98(13) ?
N3 C12 C15 . . 106.14(12) ?
C13 C12 C15 . . 110.35(13) ?
C14 C12 C15 . . 107.46(13) ?
O2 C15 C12 . . 113.00(14) ?

loop_
_geom_bond_atom_site_label_1
_geom_bond_atom_site_label_2
_geom_bond_site_symmetry_2
_geom_bond_distance
_geom_bond_publ_flag
Mn1 N2 . 2.2021(11) ?
Mn1 O3 . 2.2384(12) ?
Mn1 N1 . 2.3863(12) ?
Mn1 N3 . 2.3954(12) ?
Mn1 Cl2 . 2.4254(4) ?
Mn1 Cl1 . 2.5391(4) ?
N1 C5 . 1.2722(18) ?
N1 C2' . 1.4859(18) ?
N1 C2 . 1.4859(18) ?
N2 C10 . 1.3351(18) ?
N2 C6 . 1.3363(18) ?
N3 C11 . 1.2729(19) ?
N3 C12 . 1.4835(18) ?
O2 C15 . 1.424(2) ?
C2 C3 . 1.514(2) ?
C2 C4 . 1.526(2) ?
C2 C1 . 1.553(3) ?
C1 O1 . 1.431(3) ?
C2' C1' . 1.491(10) ?
C2' C3 . 1.514(2) ?
C2' C4 . 1.526(2) ?
C1' O1' . 1.413(9) ?
C5 C6 . 1.4758(19) ?
C6 C7 . 1.3916(19) ?
C7 C8 . 1.388(2) ?
C8 C9 . 1.385(2) ?
C9 C10 . 1.392(2) ?
C10 C11 . 1.482(2) ?
C12 C13 . 1.527(2) ?
C12 C14 . 1.528(2) ?
C12 C15 . 1.534(2) ?

loop_
_geom_hbond_atom_site_label_D
_geom_hbond_atom_site_label_H
_geom_hbond_atom_site_label_A
_geom_hbond_site_symmetry_A
_geom_hbond_distance_DH
_geom_hbond_distance_HA
_geom_hbond_distance_DA
_geom_hbond_angle_DHA
_geom_hbond_publ_flag
C1^a H1B^a Cl2 3_676 0.99 2.88 3.837(3) 164.1 yes
O1^a H1C^a Cl1 . 0.85(3) 2.47(3) 3.291(2) 162(3) yes
O2 H2 Cl1 . 0.82(3) 2.33(3) 3.1241(14) 164(2) yes
C1'^b H1'A^b Cl1 . 0.99 2.93 3.755(12) 140.8 yes
C1'^b H1'B^b Cl2 3_676 0.99 2.83 3.771(12) 158.1 yes
O1'^b H1'C^b O4 . 0.84 1.92 2.729(6) 159.6 yes
O3 H3D O1^a 1_545 0.82(2) 2.08(2) 2.885(2) 168(2) yes
O3 H3D O1'^b 1_545 0.82(2) 1.80(2) 2.590(5) 161(2) yes
O3 H3E Cl2 3_666 0.81(2) 2.43(2) 3.2286(12) 166(2) yes
O4 H4D O2 2 0.81(2) 2.10(3) 2.899(4) 169(8) yes
O4 H4E Cl1 . 0.80(2) 2.25(2) 3.038(4) 166(7) yes
